data_4101408
loop_
_publ_author_name
'Kuznetsov, Vladimir F'
'Abdur-Rashid, Kamaluddin'
'Lough, Alan J'
'Gusev, Dmitry G'

_publ_section_title
;
 Carbene vs olefin products of C-H activation on ruthenium via
 competing alpha- and beta-H elimination.
;
_journal_issue 44
_journal_name_full 'Journal of the American Chemical Society'
_journal_page_first 14388
_journal_page_last 14396
_journal_paper_doi 10.1021/ja065249g
_journal_volume 128
_journal_year 2006
_chemical_formula_sum 'C19 H43 Cl N2 P2 Ru'
_chemical_formula_weight 498.01
_space_group_IT_number 2
_symmetry_cell_setting triclinic
_symmetry_space_group_name_Hall '-P 1'
_symmetry_space_group_name_H-M 'P -1'
_atom_sites_solution_hydrogens geom
_atom_sites_solution_primary direct
_atom_sites_solution_secondary difmap
_audit_creation_method SHELXL-97
_cell_angle_alpha 98.8740(10)
_cell_angle_beta 107.4480(10)
_cell_angle_gamma 90.4310(10)
_cell_formula_units_Z 4
_cell_length_a 12.8009(2)
_cell_length_b 13.5430(2)
_cell_length_c 15.0610(2)
_cell_measurement_temperature 150(1)
_cell_volume 2457.05(6)
_computing_cell_refinement 'Denzo-SMN (Otwinowski & Minor, 1997)'
_computing_data_collection 'Collect (Nonius BV, 1997-2002)'
_computing_data_reduction 'Denzo-SMN (Otwinowski & Minor, 1997)'
_computing_molecular_graphics 'SHELXTL V6.12 (Sheldrick, 2001)'
_computing_publication_material 'SHELXTL V6.12 (Sheldrick, 2001)'
_computing_structure_refinement 'SHELXTL V6.12 (Sheldrick, 2001)'
_computing_structure_solution 'SHELXTL V6.12 (Sheldrick, 2001)'
_diffrn_ambient_temperature 150(2)
_diffrn_detector_area_resol_mean 9
_diffrn_measured_fraction_theta_full 0.987
_diffrn_measured_fraction_theta_max 0.987
_diffrn_measurement_device_type 'Nonius KappaCCD'
_diffrn_measurement_method '\f scans and \w scans with \k offsets'
_diffrn_radiation_monochromator graphite
_diffrn_radiation_source 'fine-focus sealed tube'
_diffrn_radiation_type MoK\a
_diffrn_radiation_wavelength 0.71073
_diffrn_reflns_av_R_equivalents 0.0452
_diffrn_reflns_av_sigmaI/netI 0.0497
_diffrn_reflns_limit_h_max 16
_diffrn_reflns_limit_h_min -16
_diffrn_reflns_limit_k_max 17
_diffrn_reflns_limit_k_min -17
_diffrn_reflns_limit_l_max 19
_diffrn_reflns_limit_l_min -19
_diffrn_reflns_number 32094
_diffrn_reflns_theta_full 27.60
_diffrn_reflns_theta_max 27.60
_diffrn_reflns_theta_min 2.76
_diffrn_standards_decay_% 0
_diffrn_standards_number 0
_exptl_absorpt_coefficient_mu 0.883
_exptl_absorpt_correction_T_max 0.834
_exptl_absorpt_correction_T_min 0.754
_exptl_absorpt_correction_type multi-scan
_exptl_absorpt_process_details
;
multi-scan from symmetry-related measurements 
 Sortav (Blessing 1995)
;
_exptl_crystal_colour red
_exptl_crystal_density_diffrn 1.346
_exptl_crystal_density_method 'not measured'
_exptl_crystal_description block
_exptl_crystal_F_000 1048
_exptl_crystal_size_max 0.28
_exptl_crystal_size_mid 0.24
_exptl_crystal_size_min 0.20
_refine_diff_density_max 0.684
_refine_diff_density_min -0.840
_refine_diff_density_rms 0.084
_refine_ls_extinction_coef 0.0054(4)
_refine_ls_extinction_expression Fc^*^=kFc[1+0.001xFc^2^\l^3^/sin(2\q)]^-1/4^
_refine_ls_extinction_method SHELXL
_refine_ls_goodness_of_fit_ref 1.054
_refine_ls_hydrogen_treatment mixed
_refine_ls_matrix_type full
_refine_ls_number_parameters 476
_refine_ls_number_reflns 11269
_refine_ls_number_restraints 0
_refine_ls_restrained_S_all 1.054
_refine_ls_R_factor_all 0.0411
_refine_ls_R_factor_gt 0.0338
_refine_ls_shift/su_max 0.001
_refine_ls_shift/su_mean 0.000
_refine_ls_structure_factor_coef Fsqd
_refine_ls_weighting_details 'calc w=1/[\s^2^(Fo^2^)+(0.0254P)^2^+2.2248P] where P=(Fo^2^+2Fc^2^)/3'
_refine_ls_weighting_scheme calc
_refine_ls_wR_factor_gt 0.0805
_refine_ls_wR_factor_ref 0.0847
_reflns_number_gt 9802
_reflns_number_total 11269
_reflns_threshold_expression I>2s\(I)
_cod_data_source_file ja065249gsi20060830_124803.cif
_cod_data_source_block k02267
_cod_depositor_comments
;
 Removing duplicate rows from the ATOM_TYPE loop.

 Antanas Vaitkus,
 2018-08-10

The following automatic conversions were performed:
'_symmetry_cell_setting' value 'Triclinic' changed to 'triclinic'
according to '/home/saulius/struct/CIF-dictionaries/cif_core.dic'
dictionary named 'cif_core.dic' version 2.4.1 from 2010-06-29.

Automatic conversion script
Id: cif_fix_enum 1527 2010-12-29 10:47:43Z saulius 
;
_cod_original_sg_symbol_H-M P-1
_cod_original_formula_sum 'C19 H H42 Cl N2 P2 Ru'
_cod_database_code 4101408

loop_
_symmetry_equiv_pos_as_xyz
'x, y, z'
'-x, -y, -z'

loop_
_atom_site_label
_atom_site_type_symbol
_atom_site_fract_x
_atom_site_fract_y
_atom_site_fract_z
_atom_site_U_iso_or_equiv
_atom_site_adp_type
_atom_site_occupancy
_atom_site_symmetry_multiplicity
_atom_site_calc_flag
_atom_site_refinement_flags
Ru1A Ru 0.463469(14) 0.620511(13) 0.258499(13) 0.01862(6) Uani 1 1 d .
H1RU H 0.521(2) 0.623(2) 0.3593(18) 0.018(6) Uiso 1 1 d .
Cl1A Cl 0.44497(5) 0.79824(5) 0.27602(5) 0.03418(15) Uani 1 1 d .
P1A P 0.28932(5) 0.58256(5) 0.27173(4) 0.02053(13) Uani 1 1 d .
P2A P 0.63527(5) 0.63250(5) 0.23488(4) 0.02055(12) Uani 1 1 d .
N1A N 0.31421(17) 0.46174(16) 0.25354(16) 0.0266(4) Uani 1 1 d .
H1A H 0.281(3) 0.414(3) 0.264(2) 0.041(9) Uiso 1 1 d .
N2A N 0.65848(19) 0.51457(16) 0.19222(17) 0.0283(5) Uani 1 1 d .
H2A H 0.719(3) 0.504(3) 0.193(3) 0.049(10) Uiso 1 1 d .
C1A C 0.43236(19) 0.46632(17) 0.27148(19) 0.0248(5) Uani 1 1 d .
H1AA H 0.4783 0.4417 0.3293 0.030 Uiso 1 1 calc R
C2A C 0.4777(2) 0.46803(17) 0.19802(18) 0.0246(5) Uani 1 1 d .
H2AA H 0.4253 0.4458 0.1335 0.030 Uiso 1 1 calc R
C3A C 0.5934(2) 0.43555(19) 0.2103(2) 0.0285(5) Uani 1 1 d .
H3AA H 0.6267 0.4220 0.2753 0.034 Uiso 1 1 calc R
H3AB H 0.5920 0.3732 0.1658 0.034 Uiso 1 1 calc R
C4A C 0.1653(2) 0.59761(19) 0.17093(18) 0.0275(5) Uani 1 1 d .
C5A C 0.2084(2) 0.5869(2) 0.0846(2) 0.0379(6) Uani 1 1 d .
H5AA H 0.1481 0.5939 0.0282 0.057 Uiso 1 1 calc R
H5AB H 0.2383 0.5210 0.0759 0.057 Uiso 1 1 calc R
H5AC H 0.2662 0.6392 0.0952 0.057 Uiso 1 1 calc R
C6A C 0.1220(2) 0.7020(2) 0.1850(2) 0.0403(7) Uani 1 1 d .
H6AA H 0.0573 0.7077 0.1315 0.060 Uiso 1 1 calc R
H6AB H 0.1791 0.7526 0.1890 0.060 Uiso 1 1 calc R
H6AC H 0.1019 0.7125 0.2435 0.060 Uiso 1 1 calc R
C7A C 0.0737(2) 0.5164(2) 0.1519(2) 0.0373(6) Uani 1 1 d .
H7AA H 0.0115 0.5285 0.0988 0.056 Uiso 1 1 calc R
H7AB H 0.0500 0.5182 0.2082 0.056 Uiso 1 1 calc R
H7AC H 0.1011 0.4506 0.1365 0.056 Uiso 1 1 calc R
C8A C 0.2624(2) 0.6133(2) 0.38827(18) 0.0281(5) Uani 1 1 d .
C9A C 0.2728(3) 0.7269(2) 0.4180(2) 0.0424(7) Uani 1 1 d .
H9AA H 0.2587 0.7440 0.4789 0.064 Uiso 1 1 calc R
H9AB H 0.2193 0.7577 0.3704 0.064 Uiso 1 1 calc R
H9AC H 0.3470 0.7519 0.4239 0.064 Uiso 1 1 calc R
C10A C 0.1523(2) 0.5698(2) 0.3898(2) 0.0364(6) Uani 1 1 d .
H10A H 0.1443 0.5892 0.4527 0.055 Uiso 1 1 calc R
H10B H 0.1496 0.4967 0.3744 0.055 Uiso 1 1 calc R
H10C H 0.0925 0.5958 0.3431 0.055 Uiso 1 1 calc R
C11A C 0.3544(2) 0.5671(3) 0.4589(2) 0.0400(7) Uani 1 1 d .
H11A H 0.3445 0.5809 0.5216 0.060 Uiso 1 1 calc R
H11B H 0.4257 0.5965 0.4616 0.060 Uiso 1 1 calc R
H11C H 0.3515 0.4946 0.4384 0.060 Uiso 1 1 calc R
C12A C 0.6362(2) 0.6982(2) 0.13302(19) 0.0298(5) Uani 1 1 d .
C13A C 0.5210(2) 0.6726(3) 0.0622(2) 0.0400(7) Uani 1 1 d .
H13A H 0.5145 0.7040 0.0065 0.060 Uiso 1 1 calc R
H13B H 0.4658 0.6976 0.0918 0.060 Uiso 1 1 calc R
H13C H 0.5095 0.5998 0.0432 0.060 Uiso 1 1 calc R
C14A C 0.6523(3) 0.8122(2) 0.1621(2) 0.0389(7) Uani 1 1 d .
H14A H 0.6529 0.8430 0.1075 0.058 Uiso 1 1 calc R
H14B H 0.7223 0.8292 0.2121 0.058 Uiso 1 1 calc R
H14C H 0.5922 0.8373 0.1854 0.058 Uiso 1 1 calc R
C15A C 0.7205(3) 0.6599(2) 0.0840(2) 0.0411(7) Uani 1 1 d .
H15A H 0.7172 0.6970 0.0323 0.062 Uiso 1 1 calc R
H15B H 0.7041 0.5885 0.0586 0.062 Uiso 1 1 calc R
H15C H 0.7942 0.6697 0.1296 0.062 Uiso 1 1 calc R
C16A C 0.7583(2) 0.6769(2) 0.33957(18) 0.0280(5) Uani 1 1 d .
C17A C 0.7380(2) 0.7773(2) 0.3924(2) 0.0362(6) Uani 1 1 d .
H17A H 0.8026 0.7997 0.4469 0.054 Uiso 1 1 calc R
H17B H 0.6741 0.7692 0.4142 0.054 Uiso 1 1 calc R
H17C H 0.7244 0.8271 0.3501 0.054 Uiso 1 1 calc R
C18A C 0.8660(2) 0.6847(2) 0.3151(2) 0.0386(7) Uani 1 1 d .
H18A H 0.9262 0.7082 0.3729 0.058 Uiso 1 1 calc R
H18B H 0.8594 0.7322 0.2711 0.058 Uiso 1 1 calc R
H18C H 0.8810 0.6188 0.2859 0.058 Uiso 1 1 calc R
C19A C 0.7699(3) 0.5987(3) 0.4050(2) 0.0429(7) Uani 1 1 d .
H19A H 0.8333 0.6182 0.4612 0.064 Uiso 1 1 calc R
H19B H 0.7804 0.5333 0.3717 0.064 Uiso 1 1 calc R
H19C H 0.7034 0.5946 0.4240 0.064 Uiso 1 1 calc R
Ru1B Ru -0.107077(14) 0.882910(13) -0.243892(13) 0.01865(6) Uani 1 1 d .
H2RU H -0.134(3) 0.887(2) -0.345(2) 0.038(8) Uiso 1 1 d .
Cl1B Cl -0.13507(5) 0.70452(5) -0.27463(6) 0.03800(17) Uani 1 1 d .
P1B P -0.29029(5) 0.91306(4) -0.25259(4) 0.01912(12) Uani 1 1 d .
P2B P 0.07886(5) 0.87840(5) -0.22963(4) 0.02204(13) Uani 1 1 d .
N1B N -0.25468(17) 1.03577(16) -0.22660(16) 0.0240(4) Uani 1 1 d .
H1B H -0.294(3) 1.084(2) -0.240(2) 0.032(8) Uiso 1 1 d .
N2B N 0.13304(18) 0.99351(17) -0.17619(17) 0.0288(5) Uani 1 1 d .
H2B H 0.194(3) 1.014(3) -0.173(3) 0.050(10) Uiso 1 1 d .
C1B C -0.14895(19) 1.03771(17) -0.24384(18) 0.0225(5) Uani 1 1 d .
H1BA H -0.1441 1.0691 -0.2985 0.027 Uiso 1 1 calc R
C2B C -0.05148(19) 1.03259(17) -0.17204(18) 0.0238(5) Uani 1 1 d .
H2BA H -0.0584 1.0474 -0.1070 0.029 Uiso 1 1 calc R
C3B C 0.0552(2) 1.0726(2) -0.1805(2) 0.0314(6) Uani 1 1 d .
H3BA H 0.0412 1.0978 -0.2410 0.038 Uiso 1 1 calc R
H3BB H 0.0868 1.1290 -0.1286 0.038 Uiso 1 1 calc R
C4B C -0.3435(2) 0.88791(19) -0.15457(17) 0.0251(5) Uani 1 1 d .
C5B C -0.2402(2) 0.8935(2) -0.06898(19) 0.0344(6) Uani 1 1 d .
H5BA H -0.2610 0.8811 -0.0140 0.052 Uiso 1 1 calc R
H5BB H -0.2031 0.9602 -0.0555 0.052 Uiso 1 1 calc R
H5BC H -0.1905 0.8429 -0.0829 0.052 Uiso 1 1 calc R
C6B C -0.3974(2) 0.7824(2) -0.1752(2) 0.0327(6) Uani 1 1 d .
H6BA H -0.4245 0.7715 -0.1229 0.049 Uiso 1 1 calc R
H6BB H -0.3434 0.7332 -0.1822 0.049 Uiso 1 1 calc R
H6BC H -0.4588 0.7748 -0.2337 0.049 Uiso 1 1 calc R
C7B C -0.4213(2) 0.9661(2) -0.1316(2) 0.0334(6) Uani 1 1 d .
H7BA H -0.4466 0.9493 -0.0802 0.050 Uiso 1 1 calc R
H7BB H -0.4845 0.9668 -0.1877 0.050 Uiso 1 1 calc R
H7BC H -0.3826 1.0323 -0.1123 0.050 Uiso 1 1 calc R
C8B C -0.39866(19) 0.88535(19) -0.36979(17) 0.0245(5) Uani 1 1 d .
C9B C -0.4019(2) 0.7735(2) -0.40861(19) 0.0323(6) Uani 1 1 d .
H9BA H -0.4586 0.7583 -0.4700 0.049 Uiso 1 1 calc R
H9BB H -0.4187 0.7343 -0.3646 0.049 Uiso 1 1 calc R
H9BC H -0.3304 0.7564 -0.4160 0.049 Uiso 1 1 calc R
C10B C -0.5130(2) 0.9161(2) -0.36741(19) 0.0309(6) Uani 1 1 d .
H10D H -0.5654 0.8992 -0.4308 0.046 Uiso 1 1 calc R
H10E H -0.5106 0.9884 -0.3459 0.046 Uiso 1 1 calc R
H10F H -0.5361 0.8805 -0.3240 0.046 Uiso 1 1 calc R
C11B C -0.3629(2) 0.9448(2) -0.43584(19) 0.0318(6) Uani 1 1 d .
H11D H -0.4174 0.9324 -0.4985 0.048 Uiso 1 1 calc R
H11E H -0.2916 0.9235 -0.4407 0.048 Uiso 1 1 calc R
H11F H -0.3569 1.0164 -0.4104 0.048 Uiso 1 1 calc R
C12B C 0.1599(2) 0.8004(2) -0.1420(2) 0.0320(6) Uani 1 1 d .
C13B C 0.1029(3) 0.8124(3) -0.0646(2) 0.0431(7) Uani 1 1 d .
H13D H 0.1399 0.7738 -0.0153 0.065 Uiso 1 1 calc R
H13E H 0.0260 0.7877 -0.0921 0.065 Uiso 1 1 calc R
H13F H 0.1065 0.8832 -0.0370 0.065 Uiso 1 1 calc R
C14B C 0.1540(3) 0.6888(2) -0.1835(3) 0.0441(7) Uani 1 1 d .
H14D H 0.1974 0.6521 -0.1351 0.066 Uiso 1 1 calc R
H14E H 0.1833 0.6805 -0.2371 0.066 Uiso 1 1 calc R
H14F H 0.0774 0.6625 -0.2048 0.066 Uiso 1 1 calc R
C15B C 0.2807(2) 0.8378(3) -0.0963(2) 0.0455(8) Uani 1 1 d .
H15D H 0.3178 0.7941 -0.0517 0.068 Uiso 1 1 calc R
H15E H 0.2846 0.9063 -0.0625 0.068 Uiso 1 1 calc R
H15F H 0.3167 0.8368 -0.1453 0.068 Uiso 1 1 calc R
C16B C 0.1180(2) 0.8545(3) -0.34130(19) 0.0373(7) Uani 1 1 d .
C17B C 0.0600(3) 0.7564(3) -0.4024(2) 0.0487(8) Uani 1 1 d .
H17D H 0.0811 0.7442 -0.4604 0.073 Uiso 1 1 calc R
H17E H -0.0197 0.7616 -0.4186 0.073 Uiso 1 1 calc R
H17F H 0.0815 0.7008 -0.3673 0.073 Uiso 1 1 calc R
C18B C 0.2414(2) 0.8521(3) -0.3251(2) 0.0568(10) Uani 1 1 d .
H18D H 0.2558 0.8395 -0.3861 0.085 Uiso 1 1 calc R
H18E H 0.2706 0.7987 -0.2891 0.085 Uiso 1 1 calc R
H18F H 0.2772 0.9166 -0.2898 0.085 Uiso 1 1 calc R
C19B C 0.0756(3) 0.9413(3) -0.3945(2) 0.0552(10) Uani 1 1 d .
H19D H 0.0944 0.9326 -0.4536 0.083 Uiso 1 1 calc R
H19E H 0.1096 1.0048 -0.3553 0.083 Uiso 1 1 calc R
H19F H -0.0043 0.9419 -0.4085 0.083 Uiso 1 1 calc R

loop_
_atom_site_aniso_label
_atom_site_aniso_U_11
_atom_site_aniso_U_22
_atom_site_aniso_U_33
_atom_site_aniso_U_23
_atom_site_aniso_U_13
_atom_site_aniso_U_12
Ru1A 0.01773(10) 0.01455(10) 0.02424(11) 0.00367(7) 0.00712(7) 0.00136(7)
Cl1A 0.0286(3) 0.0166(3) 0.0611(4) 0.0079(3) 0.0186(3) 0.0045(2)
P1A 0.0177(3) 0.0172(3) 0.0269(3) 0.0029(2) 0.0074(2) 0.0010(2)
P2A 0.0193(3) 0.0187(3) 0.0252(3) 0.0042(2) 0.0088(2) 0.0012(2)
N1A 0.0224(10) 0.0183(10) 0.0423(13) 0.0071(9) 0.0135(9) -0.0008(8)
N2A 0.0241(11) 0.0218(11) 0.0434(13) 0.0042(9) 0.0174(10) 0.0040(9)
C1A 0.0209(11) 0.0146(11) 0.0396(14) 0.0075(10) 0.0088(10) 0.0004(9)
C2A 0.0236(11) 0.0144(11) 0.0344(13) 0.0001(9) 0.0087(10) 0.0025(9)
C3A 0.0251(12) 0.0188(12) 0.0452(15) 0.0054(11) 0.0161(11) 0.0054(10)
C4A 0.0236(12) 0.0255(13) 0.0315(13) 0.0065(10) 0.0047(10) 0.0007(10)
C5A 0.0373(15) 0.0455(18) 0.0298(14) 0.0095(12) 0.0069(12) 0.0049(13)
C6A 0.0346(15) 0.0283(15) 0.0559(19) 0.0099(13) 0.0089(13) 0.0089(12)
C7A 0.0276(13) 0.0346(16) 0.0421(16) 0.0053(13) -0.0003(11) -0.0070(11)
C8A 0.0252(12) 0.0297(14) 0.0305(13) 0.0010(11) 0.0121(10) -0.0013(10)
C9A 0.0492(18) 0.0346(16) 0.0427(17) -0.0097(13) 0.0209(14) -0.0070(13)
C10A 0.0293(13) 0.0393(16) 0.0446(16) 0.0010(13) 0.0204(12) -0.0012(12)
C11A 0.0340(15) 0.058(2) 0.0298(14) 0.0113(13) 0.0106(12) -0.0006(14)
C12A 0.0314(13) 0.0314(14) 0.0312(13) 0.0110(11) 0.0137(11) 0.0020(11)
C13A 0.0412(16) 0.0500(19) 0.0295(14) 0.0147(13) 0.0079(12) 0.0027(14)
C14A 0.0452(16) 0.0306(15) 0.0506(18) 0.0187(13) 0.0231(14) 0.0025(12)
C15A 0.0485(17) 0.0460(18) 0.0386(16) 0.0104(14) 0.0260(14) 0.0036(14)
C16A 0.0215(11) 0.0325(14) 0.0288(13) 0.0040(11) 0.0066(10) -0.0006(10)
C17A 0.0290(13) 0.0388(16) 0.0356(15) -0.0054(12) 0.0076(11) -0.0038(12)
C18A 0.0206(12) 0.0480(18) 0.0444(16) -0.0006(14) 0.0095(11) -0.0006(12)
C19A 0.0367(15) 0.052(2) 0.0372(16) 0.0178(14) 0.0013(12) 0.0030(14)
Ru1B 0.01670(10) 0.01498(10) 0.02534(11) 0.00433(7) 0.00752(7) 0.00090(7)
Cl1B 0.0283(3) 0.0164(3) 0.0725(5) 0.0069(3) 0.0203(3) 0.0012(2)
P1B 0.0172(3) 0.0166(3) 0.0243(3) 0.0032(2) 0.0075(2) 0.0009(2)
P2B 0.0163(3) 0.0237(3) 0.0258(3) 0.0017(2) 0.0070(2) 0.0004(2)
N1B 0.0198(9) 0.0161(10) 0.0363(12) 0.0040(9) 0.0090(8) 0.0023(8)
N2B 0.0184(10) 0.0258(11) 0.0408(13) 0.0034(9) 0.0082(9) -0.0011(8)
C1B 0.0211(11) 0.0137(11) 0.0353(13) 0.0063(9) 0.0112(10) 0.0021(8)
C2B 0.0245(11) 0.0126(10) 0.0330(13) 0.0004(9) 0.0084(10) -0.0007(9)
C3B 0.0220(12) 0.0214(13) 0.0485(16) 0.0044(11) 0.0080(11) -0.0015(10)
C4B 0.0268(12) 0.0245(12) 0.0260(12) 0.0038(10) 0.0114(10) -0.0010(10)
C5B 0.0350(14) 0.0410(16) 0.0274(13) 0.0064(12) 0.0098(11) -0.0013(12)
C6B 0.0387(15) 0.0272(14) 0.0348(14) 0.0069(11) 0.0142(12) -0.0058(11)
C7B 0.0351(14) 0.0328(15) 0.0356(14) 0.0002(11) 0.0184(12) 0.0037(11)
C8B 0.0206(11) 0.0261(13) 0.0253(12) 0.0049(10) 0.0047(9) 0.0006(9)
C9B 0.0326(13) 0.0305(14) 0.0300(13) -0.0008(11) 0.0067(11) -0.0015(11)
C10B 0.0202(11) 0.0355(15) 0.0352(14) 0.0069(11) 0.0052(10) 0.0013(10)
C11B 0.0291(13) 0.0387(16) 0.0284(13) 0.0111(11) 0.0073(10) 0.0026(11)
C12B 0.0286(13) 0.0287(14) 0.0355(14) 0.0041(11) 0.0053(11) 0.0106(11)
C13B 0.0520(18) 0.0451(18) 0.0361(16) 0.0173(14) 0.0139(14) 0.0146(15)
C14B 0.0371(15) 0.0284(15) 0.063(2) 0.0065(14) 0.0099(14) 0.0137(12)
C15B 0.0297(14) 0.0461(19) 0.0477(18) 0.0030(15) -0.0057(13) 0.0103(13)
C16B 0.0229(12) 0.058(2) 0.0298(14) -0.0035(13) 0.0124(11) -0.0055(12)
C17B 0.0341(15) 0.068(2) 0.0368(16) -0.0182(15) 0.0140(13) -0.0065(15)
C18B 0.0275(15) 0.096(3) 0.0435(18) -0.0153(18) 0.0195(13) -0.0098(16)
C19B 0.0512(19) 0.083(3) 0.0387(17) 0.0212(18) 0.0201(15) -0.0096(18)

loop_
_atom_type_symbol
_atom_type_description
_atom_type_scat_dispersion_real
_atom_type_scat_dispersion_imag
_atom_type_scat_source
C C 0.0033 0.0016 'International Tables Vol C Tables 4.2.6.8 and 6.1.1.4'
H H 0.0000 0.0000 'International Tables Vol C Tables 4.2.6.8 and 6.1.1.4'
N N 0.0061 0.0033 'International Tables Vol C Tables 4.2.6.8 and 6.1.1.4'
P P 0.1023 0.0942 'International Tables Vol C Tables 4.2.6.8 and 6.1.1.4'
Cl Cl 0.1484 0.1585 'International Tables Vol C Tables 4.2.6.8 and 6.1.1.4'
Ru Ru -1.2594 0.8363 'International Tables Vol C Tables 4.2.6.8 and 6.1.1.4'

loop_
_geom_angle_atom_site_label_1
_geom_angle_atom_site_label_2
_geom_angle_atom_site_label_3
_geom_angle
H1RU Ru1A C2A 103.0(10)
H1RU Ru1A C1A 79.8(10)
C2A Ru1A C1A 37.67(9)
H1RU Ru1A P2A 88.1(10)
C2A Ru1A P2A 79.12(7)
C1A Ru1A P2A 107.65(6)
H1RU Ru1A P1A 94.2(10)
C2A Ru1A P1A 92.12(7)
C1A Ru1A P1A 64.58(6)
P2A Ru1A P1A 171.24(2)
H1RU Ru1A Cl1A 93.4(10)
C2A Ru1A Cl1A 161.67(7)
C1A Ru1A Cl1A 157.47(7)
P2A Ru1A Cl1A 93.44(2)
P1A Ru1A Cl1A 94.86(2)
N1A P1A C8A 108.91(12)
N1A P1A C4A 104.89(12)
C8A P1A C4A 111.82(12)
N1A P1A Ru1A 88.19(8)
C8A P1A Ru1A 120.31(8)
C4A P1A Ru1A 118.09(8)
N2A P2A C16A 106.03(12)
N2A P2A C12A 100.53(12)
C16A P2A C12A 110.24(12)
N2A P2A Ru1A 105.14(8)
C16A P2A Ru1A 118.69(8)
C12A P2A Ru1A 114.05(8)
C1A N1A P1A 101.77(15)
C3A N2A P2A 115.36(17)
C2A C1A N1A 120.9(2)
C2A C1A Ru1A 70.57(13)
N1A C1A Ru1A 101.44(15)
C1A C2A C3A 119.1(2)
C1A C2A Ru1A 71.75(14)
C3A C2A Ru1A 115.86(17)
N2A C3A C2A 109.3(2)
C6A C4A C7A 110.8(2)
C6A C4A C5A 108.6(2)
C7A C4A C5A 108.4(2)
C6A C4A P1A 111.18(19)
C7A C4A P1A 113.41(18)
C5A C4A P1A 104.05(17)
C9A C8A C10A 111.1(2)
C9A C8A C11A 108.6(2)
C10A C8A C11A 108.0(2)
C9A C8A P1A 108.67(18)
C10A C8A P1A 114.38(19)
C11A C8A P1A 105.84(18)
C15A C12A C14A 109.9(2)
C15A C12A C13A 108.1(2)
C14A C12A C13A 108.6(2)
C15A C12A P2A 113.50(19)
C14A C12A P2A 112.30(19)
C13A C12A P2A 104.09(17)
C17A C16A C19A 108.2(2)
C17A C16A C18A 110.3(2)
C19A C16A C18A 108.0(2)
C17A C16A P2A 110.16(18)
C19A C16A P2A 105.97(19)
C18A C16A P2A 114.06(18)
H2RU Ru1B C2B 106.3(13)
H2RU Ru1B C1B 80.1(12)
C2B Ru1B C1B 37.69(9)
H2RU Ru1B P2B 91.1(12)
C2B Ru1B P2B 79.74(7)
C1B Ru1B P2B 107.03(6)
H2RU Ru1B P1B 89.2(12)
C2B Ru1B P1B 92.13(7)
C1B Ru1B P1B 64.77(6)
P2B Ru1B P1B 171.61(2)
H2RU Ru1B Cl1B 91.2(13)
C2B Ru1B Cl1B 161.24(7)
C1B Ru1B Cl1B 157.82(7)
P2B Ru1B Cl1B 93.42(2)
P1B Ru1B Cl1B 94.96(2)
N1B P1B C8B 109.56(11)
N1B P1B C4B 104.17(11)
C8B P1B C4B 111.61(11)
N1B P1B Ru1B 88.38(7)
C8B P1B Ru1B 119.06(8)
C4B P1B Ru1B 119.54(8)
N2B P2B C16B 105.50(13)
N2B P2B C12B 100.59(12)
C16B P2B C12B 110.42(13)
N2B P2B Ru1B 105.39(8)
C16B P2B Ru1B 117.53(9)
C12B P2B Ru1B 115.28(9)
C1B N1B P1B 101.46(15)
C3B N2B P2B 115.76(17)
C2B C1B N1B 121.4(2)
C2B C1B Ru1B 70.50(13)
N1B C1B Ru1B 101.90(14)
C1B C2B C3B 119.4(2)
C1B C2B Ru1B 71.81(14)
C3B C2B Ru1B 116.30(17)
N2B C3B C2B 110.2(2)
C6B C4B C7B 110.9(2)
C6B C4B C5B 108.1(2)
C7B C4B C5B 109.1(2)
C6B C4B P1B 111.30(17)
C7B C4B P1B 112.95(17)
C5B C4B P1B 104.20(16)
C9B C8B C10B 110.4(2)
C9B C8B C11B 108.4(2)
C10B C8B C11B 108.4(2)
C9B C8B P1B 108.93(17)
C10B C8B P1B 113.99(18)
C11B C8B P1B 106.54(17)
C14B C12B C15B 109.3(2)
C14B C12B C13B 108.5(3)
C15B C12B C13B 108.2(3)
C14B C12B P2B 113.0(2)
C15B C12B P2B 113.8(2)
C13B C12B P2B 103.67(18)
C18B C16B C19B 108.2(3)
C18B C16B C17B 110.0(3)
C19B C16B C17B 108.4(3)
C18B C16B P2B 113.9(2)
C19B C16B P2B 106.1(2)
C17B C16B P2B 110.0(2)

loop_
_geom_bond_atom_site_label_1
_geom_bond_atom_site_label_2
_geom_bond_distance
Ru1A H1RU 1.47(3)
Ru1A C2A 2.157(2)
Ru1A C1A 2.172(2)
Ru1A P2A 2.3390(6)
Ru1A P1A 2.3568(6)
Ru1A Cl1A 2.4019(6)
P1A N1A 1.666(2)
P1A C8A 1.874(3)
P1A C4A 1.877(3)
P2A N2A 1.690(2)
P2A C16A 1.879(3)
P2A C12A 1.892(3)
N1A C1A 1.454(3)
N2A C3A 1.458(3)
C1A C2A 1.398(4)
C2A C3A 1.514(3)
C4A C6A 1.529(4)
C4A C7A 1.532(4)
C4A C5A 1.545(4)
C8A C9A 1.528(4)
C8A C10A 1.531(3)
C8A C11A 1.540(4)
C12A C15A 1.532(4)
C12A C14A 1.533(4)
C12A C13A 1.539(4)
C16A C17A 1.531(4)
C16A C19A 1.533(4)
C16A C18A 1.536(3)
Ru1B H2RU 1.47(3)
Ru1B C2B 2.151(2)
Ru1B C1B 2.168(2)
Ru1B P2B 2.3270(6)
Ru1B P1B 2.3517(6)
Ru1B Cl1B 2.3920(7)
P1B N1B 1.674(2)
P1B C8B 1.871(2)
P1B C4B 1.875(2)
P2B N2B 1.680(2)
P2B C16B 1.877(3)
P2B C12B 1.887(3)
N1B C1B 1.453(3)
N2B C3B 1.464(3)
C1B C2B 1.395(3)
C2B C3B 1.513(3)
C4B C6B 1.528(4)
C4B C7B 1.530(4)
C4B C5B 1.537(4)
C8B C9B 1.533(4)
C8B C10B 1.534(3)
C8B C11B 1.537(3)
C12B C14B 1.537(4)
C12B C15B 1.537(4)
C12B C13B 1.540(4)
C16B C18B 1.527(4)
C16B C19B 1.536(5)
C16B C17B 1.537(4)

loop_
_geom_hbond_atom_site_label_D
_geom_hbond_atom_site_label_H
_geom_hbond_atom_site_label_A
_geom_hbond_distance_DH
_geom_hbond_distance_HA
_geom_hbond_distance_DA
_geom_hbond_angle_DHA
_geom_hbond_site_symmetry_A
N1A H1A Cl1B 0.83(4) 2.51(4) 3.318(2) 164(3) 2_565
N1B H1B Cl1A 0.83(3) 2.51(3) 3.324(2) 167(3) 2_575
